data_7220515
loop_
_publ_author_name
'Pfeiffer, Constance R.'
'Fowler, Drew A.'
'Atwood, Jerry L.'

_publ_section_title
;
 Establishing trends based on solvent system changes in cocrystals
 containing pyrogallol[4]arenes and fluorescent probes rhodamine B and
 pyronin Y
;
_journal_issue 24
_journal_name_full CrystEngComm
_journal_page_first 4475
_journal_paper_doi 10.1039/C5CE00771B
_journal_volume 17
_journal_year 2015
_chemical_formula_moiety 'C40 H48 O12, C28 H30 O3 N2, 4(C1 H4 O1)'
_chemical_formula_sum 'C72 H94 N2 O19'
_chemical_formula_weight 1291.49
_chemical_name_common C-propylpyrogallol[4]arene
_space_group_IT_number 2
_symmetry_cell_setting triclinic
_symmetry_Int_Tables_number 2
_symmetry_space_group_name_Hall '-P 1'
_symmetry_space_group_name_H-M 'P -1'
_atom_sites_solution_hydrogens geom
_atom_sites_solution_primary direct
_atom_sites_solution_secondary difmap
_audit_creation_method SHELXL-97
_audit_update_record
;
2014-07-07 deposited with the CCDC.
2015-05-14 downloaded from the CCDC.
;
_cell_angle_alpha 79.532(3)
_cell_angle_beta 71.722(3)
_cell_angle_gamma 80.076(3)
_cell_formula_units_Z 2
_cell_length_a 12.407(3)
_cell_length_b 15.969(3)
_cell_length_c 18.498(4)
_cell_measurement_reflns_used 7317
_cell_measurement_temperature 173(2)
_cell_measurement_theta_max 25.6
_cell_measurement_theta_min 2.3
_cell_volume 3395.9(13)
_computing_cell_refinement 'APEX2 (Bruker AXS, 2008)'
_computing_data_collection 'APEX2 (Bruker AXS, 2008)'
_computing_data_reduction 'APEX2 (Bruker AXS, 2008)'
_computing_molecular_graphics 'X-SEED, Barbour, 2001'
_computing_publication_material 'CIFTAB (Sheldrick, 2013)'
_computing_structure_refinement 'SHELXL-1997 (Sheldrick, 1997)'
_computing_structure_solution 'SHELXS-1997 (Sheldrick, 1997)'
_diffrn_ambient_temperature 173(2)
_diffrn_measured_fraction_theta_full 0.981
_diffrn_measured_fraction_theta_max 0.981
_diffrn_measurement_device_type 'Bruker APEXII CCD area detector'
_diffrn_measurement_method 'omega scans'
_diffrn_radiation_monochromator graphite
_diffrn_radiation_type MoK\a
_diffrn_radiation_wavelength 0.71073
_diffrn_reflns_av_R_equivalents 0.0338
_diffrn_reflns_av_sigmaI/netI 0.0512
_diffrn_reflns_limit_h_max 16
_diffrn_reflns_limit_h_min -16
_diffrn_reflns_limit_k_max 20
_diffrn_reflns_limit_k_min -20
_diffrn_reflns_limit_l_max 23
_diffrn_reflns_limit_l_min -23
_diffrn_reflns_number 39529
_diffrn_reflns_theta_full 27.51
_diffrn_reflns_theta_max 27.51
_diffrn_reflns_theta_min 1.31
_diffrn_source 'fine-focus sealed tube'
_diffrn_standards_decay_% 0.0
_exptl_absorpt_coefficient_mu 0.091
_exptl_absorpt_correction_T_max 0.99
_exptl_absorpt_correction_T_min 0.88
_exptl_absorpt_correction_type multi-scan
_exptl_absorpt_process_details
;
 Data were corrected for decay and absorption using the program SADABS 
 (Sheldrick, G. M. (2003). SADABS. Version 2.10. University of
 G\"ottingen, Germany).
;
_exptl_crystal_colour pink
_exptl_crystal_density_diffrn 1.263
_exptl_crystal_density_method 'not measured'
_exptl_crystal_description prism
_exptl_crystal_F_000 1384
_exptl_crystal_size_max 0.12
_exptl_crystal_size_mid 0.10
_exptl_crystal_size_min 0.05
_refine_diff_density_max 0.968
_refine_diff_density_min -0.514
_refine_diff_density_rms 0.066
_refine_ls_extinction_method none
_refine_ls_goodness_of_fit_ref 1.046
_refine_ls_hydrogen_treatment mixed
_refine_ls_matrix_type full
_refine_ls_number_parameters 930
_refine_ls_number_reflns 15307
_refine_ls_number_restraints 87
_refine_ls_restrained_S_all 1.046
_refine_ls_R_factor_all 0.1579
_refine_ls_R_factor_gt 0.0834
_refine_ls_shift/su_max 0.076
_refine_ls_shift/su_mean 0.000
_refine_ls_structure_factor_coef Fsqd
_refine_ls_weighting_details 'calc w=1/[\s^2^(Fo^2^)+(0.1535P)^2^+1.9039P] where P=(Fo^2^+2Fc^2^)/3'
_refine_ls_weighting_scheme calc
_refine_ls_wR_factor_gt 0.2403
_refine_ls_wR_factor_ref 0.3073
_reflns_number_gt 7441
_reflns_number_total 15307
_reflns_threshold_expression >2sigma(I)
_cod_data_source_file c5ce00771b1.cif
_cod_data_source_block 2cp51a
_cod_depositor_comments 'Adding full bibliography for 7220511--7220518.cif.'
_cod_original_cell_volume 3396.0(12)
_cod_database_code 7220515

loop_
_symmetry_equiv_pos_as_xyz
'x, y, z'
'-x, -y, -z'

loop_
_atom_site_label
_atom_site_type_symbol
_atom_site_fract_x
_atom_site_fract_y
_atom_site_fract_z
_atom_site_U_iso_or_equiv
_atom_site_adp_type
_atom_site_occupancy
_atom_site_symmetry_multiplicity
_atom_site_calc_flag
_atom_site_refinement_flags
_atom_site_disorder_assembly
_atom_site_disorder_group
O13 O 1.0142(2) 0.34723(18) 0.77037(14) 0.0598(7) Uani 1 1 d . . .
O15 O 0.6689(2) 0.40617(19) 0.75140(16) 0.0654(8) Uani 1 1 d . . .
C48 C 0.8530(3) 0.2680(2) 0.83323(19) 0.0462(8) Uani 1 1 d . . .
C53 C 0.9468(3) 0.3057(2) 0.83578(19) 0.0506(9) Uani 1 1 d . . .
O14 O 0.4898(2) 0.3873(2) 0.77227(16) 0.0758(9) Uani 1 1 d . . .
C47 C 0.8321(3) 0.2702(2) 0.7628(2) 0.0500(9) Uani 1 1 d . . .
C46 C 0.9067(3) 0.3082(2) 0.69565(19) 0.0533(9) Uani 1 1 d . . .
C41 C 0.9959(3) 0.3483(3) 0.70045(19) 0.0565(10) Uani 1 1 d . . .
C50 C 0.8131(3) 0.2277(2) 0.9714(2) 0.0498(8) Uani 1 1 d . . .
H50 H 0.7658 0.2020 1.0185 0.060 Uiso 1 1 calc R . .
C67 C 0.6292(3) 0.2648(3) 0.75801(18) 0.0535(9) Uani 1 1 d . . .
N31 N 0.9397(3) 0.2581(2) 1.03753(17) 0.0628(9) Uani 1 1 d . . .
C62 C 0.7395(3) 0.2244(3) 0.7587(2) 0.0553(9) Uani 1 1 d . . .
C68 C 0.5943(3) 0.3584(3) 0.7608(2) 0.0560(10) Uani 1 1 d . . .
C51 C 0.9102(3) 0.2638(2) 0.97203(19) 0.0526(9) Uani 1 1 d . . .
C49 C 0.7867(3) 0.2290(2) 0.9055(2) 0.0504(8) Uani 1 1 d . . .
H49 H 0.7221 0.2033 0.9074 0.061 Uiso 1 1 calc R . .
C45 C 0.8981(4) 0.3108(3) 0.6204(2) 0.0653(11) Uani 1 1 d . . .
H45 H 0.8392 0.2849 0.6136 0.078 Uiso 1 1 calc R . .
C60 C 0.8764(3) 0.2143(3) 1.1105(2) 0.0567(9) Uani 1 1 d . . .
H60A H 0.9278 0.1952 1.1434 0.068 Uiso 1 1 calc R . .
H60B H 0.8516 0.1626 1.1011 0.068 Uiso 1 1 calc R . .
C52 C 0.9760(3) 0.3050(3) 0.9014(2) 0.0579(10) Uani 1 1 d . . .
H52 H 1.0396 0.3318 0.8996 0.070 Uiso 1 1 calc R . .
C43 C 1.0616(4) 0.3919(3) 0.5640(2) 0.0744(14) Uani 1 1 d . . .
C42 C 1.0715(3) 0.3895(3) 0.6385(2) 0.0670(12) Uani 1 1 d . . .
H42 H 1.1296 0.4160 0.6457 0.080 Uiso 1 1 calc R . .
C44 C 0.9736(4) 0.3502(3) 0.5574(2) 0.0774(14) Uani 1 1 d . . .
H44 H 0.9667 0.3496 0.5077 0.093 Uiso 1 1 calc R . .
N57 N 1.1331(4) 0.4348(3) 0.5008(2) 0.0925(14) Uani 1 1 d . . .
C66 C 0.5496(3) 0.2146(3) 0.7548(2) 0.0631(11) Uani 1 1 d . . .
H66 H 0.4755 0.2413 0.7537 0.076 Uiso 1 1 calc R . .
C63 C 0.7644(4) 0.1366(3) 0.7569(3) 0.0787(14) Uani 1 1 d . . .
H63 H 0.8385 0.1092 0.7576 0.094 Uiso 1 1 calc R . .
C65 C 0.5757(4) 0.1277(3) 0.7533(3) 0.0751(13) Uani 1 1 d . . .
H65 H 0.5198 0.0948 0.7516 0.090 Uiso 1 1 calc R . .
C54 C 1.1329(5) 0.4297(5) 0.4221(3) 0.116(2) Uani 1 1 d U . .
H54A H 1.0532 0.4344 0.4201 0.139 Uiso 1 1 calc R . .
H54B H 1.1697 0.4776 0.3862 0.139 Uiso 1 1 calc R . .
C56 C 1.2203(4) 0.4813(4) 0.5089(3) 0.101(2) Uani 1 1 d . . .
H56A H 1.1864 0.5113 0.5548 0.122 Uiso 1 1 calc R . .
H56B H 1.2400 0.5256 0.4636 0.122 Uiso 1 1 calc R . .
C61 C 0.7720(4) 0.2702(4) 1.1530(3) 0.0932(16) Uani 1 1 d . . .
H61A H 0.7965 0.3189 1.1666 0.140 Uiso 1 1 calc R . .
H61B H 0.7301 0.2363 1.1999 0.140 Uiso 1 1 calc R . .
H61C H 0.7222 0.2915 1.1199 0.140 Uiso 1 1 calc R . .
C58 C 1.0548(8) 0.2881(4) 1.0354(3) 0.139(3) Uani 1 1 d U . .
H58A H 1.0865 0.2518 1.0752 0.167 Uiso 1 1 calc R . .
H58B H 1.1117 0.2836 0.9845 0.167 Uiso 1 1 calc R . .
C64 C 0.6842(5) 0.0881(3) 0.7544(3) 0.0876(15) Uani 1 1 d . . .
H64 H 0.7029 0.0280 0.7533 0.105 Uiso 1 1 calc R . .
C59 C 1.0309(8) 0.3709(7) 1.0491(4) 0.166(4) Uani 1 1 d . . .
H59A H 0.9894 0.4046 1.0141 0.248 Uiso 1 1 calc R . .
H59B H 1.1024 0.3945 1.0407 0.248 Uiso 1 1 calc R . .
H59C H 0.9836 0.3736 1.1024 0.248 Uiso 1 1 calc R . .
C57 C 1.3306(5) 0.4260(5) 0.5167(4) 0.128(3) Uani 1 1 d U . .
H57A H 1.3152 0.3898 0.5668 0.193 Uiso 1 1 calc R . .
H57B H 1.3880 0.4631 0.5127 0.193 Uiso 1 1 calc R . .
H57C H 1.3594 0.3896 0.4757 0.193 Uiso 1 1 calc R . .
C55 C 1.1946(6) 0.3486(5) 0.3996(4) 0.144(3) Uani 1 1 d . . .
H55A H 1.2680 0.3393 0.4111 0.216 Uiso 1 1 calc R . .
H55B H 1.2082 0.3495 0.3444 0.216 Uiso 1 1 calc R . .
H55C H 1.1494 0.3021 0.4281 0.216 Uiso 1 1 calc R . .
O10 O 0.5389(2) 0.46642(19) 0.31198(15) 0.0670(8) Uani 1 1 d . . .
H10 H 0.5225 0.5021 0.2765 0.080 Uiso 1 1 calc R . .
O11 O 0.4141(3) 0.43923(19) 0.21254(15) 0.0721(9) Uani 1 1 d . . .
H11 H 0.3976 0.4839 0.2338 0.087 Uiso 1 1 calc R . .
O12 O 0.3844(2) 0.28370(19) 0.20410(16) 0.0667(8) Uani 1 1 d . . .
H12 H 0.3933 0.2326 0.1958 0.080 Uiso 1 1 calc R . .
O6 O 1.2163(2) 0.1546(2) 0.17666(17) 0.0671(8) Uani 1 1 d . . .
H6 H 1.1907 0.2023 0.1925 0.080 Uiso 1 1 calc R . .
O7 O 1.1090(2) 0.3064(2) 0.22904(16) 0.0727(9) Uani 1 1 d . . .
H7 H 1.1255 0.3547 0.2052 0.087 Uiso 1 1 calc R . .
O1 O 0.4764(2) 0.1358(2) 0.13826(17) 0.0725(8) Uani 1 1 d . . .
O9 O 0.7532(2) 0.4786(2) 0.31088(17) 0.0744(9) Uani 1 1 d . . .
H9 H 0.6862 0.4765 0.3104 0.089 Uiso 1 1 calc R . .
C23 C 0.4595(3) 0.3734(3) 0.25743(19) 0.0594(11) Uani 1 1 d . . .
O2 O 0.6509(2) 0.06295(19) 0.03052(19) 0.0709(8) Uani 1 1 d . . .
H2 H 0.6997 0.0276 0.0051 0.085 Uiso 1 1 calc R . .
C27 C 0.5668(3) 0.3158(3) 0.34890(18) 0.0557(11) Uani 1 1 d . . .
C21 C 0.6352(3) 0.3293(3) 0.40050(18) 0.0559(10) Uani 1 1 d . . .
H21 H 0.6100 0.3889 0.4139 0.067 Uiso 1 1 calc R . .
O3 O 0.8423(2) -0.0250(2) 0.0648(2) 0.0795(9) Uani 1 1 d . . .
H3 H 0.9042 -0.0340 0.0761 0.095 Uiso 1 1 calc R . .
C25 C 0.4889(3) 0.2190(3) 0.2957(2) 0.0571(10) Uani 1 1 d . . .
O8 O 0.9753(2) 0.4608(2) 0.22464(18) 0.0827(10) Uani 1 1 d . . .
H8 H 0.9237 0.4999 0.2171 0.099 Uiso 1 1 calc R . .
C19 C 0.8349(3) 0.2478(3) 0.35713(18) 0.0544(10) Uani 1 1 d . . .
H19 H 0.8033 0.1977 0.3862 0.065 Uiso 1 1 calc R . .
O4 O 1.0519(2) -0.03699(19) 0.0872(2) 0.0792(10) Uani 1 1 d . . .
H4 H 1.0893 -0.0129 0.0446 0.095 Uiso 1 1 calc R . .
O5 O 1.2245(2) 0.0564(2) 0.06945(18) 0.0723(8) Uani 1 1 d . . .
H5 H 1.2661 0.0938 0.0668 0.087 Uiso 1 1 calc R . .
C18 C 0.7634(3) 0.3240(3) 0.35635(18) 0.0524(10) Uani 1 1 d . . .
C11 C 1.0371(3) 0.1039(3) 0.2602(2) 0.0599(11) Uani 1 1 d . . .
C22 C 0.5215(3) 0.3857(3) 0.30478(19) 0.0542(10) Uani 1 1 d . . .
C24 C 0.4455(3) 0.2901(3) 0.2521(2) 0.0587(11) Uani 1 1 d . A .
C26 C 0.5492(3) 0.2341(3) 0.3423(2) 0.0578(10) Uani 1 1 d . A .
H26 H 0.5803 0.1862 0.3714 0.069 Uiso 1 1 calc R . .
C15 C 0.9954(3) 0.3135(3) 0.2721(2) 0.0601(11) Uani 1 1 d . . .
C16 C 0.9262(3) 0.3909(3) 0.2701(2) 0.0623(11) Uani 1 1 d . . .
C9 C 1.1343(3) 0.0579(3) 0.1360(3) 0.0611(11) Uani 1 1 d . . .
C17 C 0.8114(3) 0.3970(3) 0.3133(2) 0.0593(11) Uani 1 1 d . . .
C2 C 0.6608(3) 0.0526(3) 0.1038(3) 0.0609(10) Uani 1 1 d . . .
C20 C 0.9518(3) 0.2403(3) 0.31726(19) 0.0566(10) Uani 1 1 d . . .
C12 C 0.9542(3) 0.0518(3) 0.2674(3) 0.0648(12) Uani 1 1 d . . .
H15 H 0.8923 0.0490 0.3133 0.078 Uiso 1 1 calc R . .
C10 C 1.1278(3) 0.1066(3) 0.1922(2) 0.0581(10) Uani 1 1 d . . .
C13 C 0.9565(3) 0.0034(3) 0.2113(3) 0.0678(12) Uani 1 1 d . . .
C1 C 0.5697(3) 0.0913(3) 0.1585(3) 0.0616(11) Uani 1 1 d . A .
C35 C 0.6110(3) 0.2674(3) 0.4766(2) 0.0682(12) Uani 1 1 d . . .
H35A H 0.5271 0.2689 0.4993 0.082 Uiso 1 1 calc R . .
H35B H 0.6421 0.2083 0.4651 0.082 Uiso 1 1 calc R . .
C14 C 1.0294(3) 0.1564(3) 0.3227(2) 0.0678(12) Uani 1 1 d . . .
H14 H 1.1078 0.1728 0.3115 0.081 Uiso 1 1 calc R . .
C8 C 1.0485(3) 0.0086(3) 0.1447(3) 0.0648(12) Uani 1 1 d . . .
C36 C 0.6607(3) 0.2869(4) 0.5353(2) 0.0813(15) Uani 1 1 d . . .
H36A H 0.7399 0.3003 0.5094 0.098 Uiso 1 1 calc R . .
H36B H 0.6643 0.2353 0.5737 0.098 Uiso 1 1 calc R . .
C6 C 0.5720(3) 0.0848(3) 0.2332(3) 0.0609(10) Uani 1 1 d . . .
C5 C 0.6686(3) 0.0392(3) 0.2515(3) 0.0649(11) Uani 1 1 d . A .
H20 H 0.6715 0.0345 0.3028 0.078 Uiso 1 1 calc R . .
C3 C 0.7556(3) 0.0094(2) 0.1243(3) 0.0653(12) Uani 1 1 d . A .
C28 C 0.4712(3) 0.1274(3) 0.2919(2) 0.0673(11) Uani 0.50 1 d P A 1
H28 H 0.4034 0.1327 0.2725 0.081 Uiso 0.50 1 calc PR A 1
C4 C 0.7603(3) 0.0004(3) 0.1988(3) 0.0692(13) Uani 1 1 d . . .
C32 C 1.0022(4) 0.1090(4) 0.4036(3) 0.0889(16) Uani 1 1 d . . .
H32A H 1.0546 0.0547 0.4040 0.107 Uiso 1 1 calc R . .
H32B H 0.9232 0.0940 0.4188 0.107 Uiso 1 1 calc R . .
C7 C 0.8633(3) -0.0521(3) 0.2220(3) 0.0824(15) Uani 0.50 1 d PD A 1
H13 H 0.8963 -0.0963 0.1864 0.099 Uiso 0.50 1 calc PR A 1
C38 C 0.4427(4) 0.0712(4) 0.3696(3) 0.0980(18) Uani 0.50 1 d P A 1
H38A H 0.4502 0.0112 0.3601 0.118 Uiso 0.50 1 calc PR A 1
H38B H 0.5018 0.0742 0.3944 0.118 Uiso 0.50 1 calc PR A 1
C37 C 0.5902(5) 0.3635(4) 0.5775(3) 0.0981(18) Uani 1 1 d . . .
H37A H 0.5748 0.4119 0.5396 0.147 Uiso 1 1 calc R . .
H37B H 0.6337 0.3808 0.6071 0.147 Uiso 1 1 calc R . .
H37C H 0.5176 0.3461 0.6123 0.147 Uiso 1 1 calc R . .
C33 C 1.0131(6) 0.1623(4) 0.4658(3) 0.111(2) Uani 1 1 d . . .
H33A H 1.0935 0.1736 0.4531 0.133 Uiso 1 1 calc R . .
H33B H 0.9649 0.2184 0.4631 0.133 Uiso 1 1 calc R . .
C39A C 0.3347(6) 0.0891(5) 0.4231(4) 0.076(2) Uani 0.60 1 d P A 1
H39A H 0.2748 0.0911 0.3977 0.091 Uiso 0.60 1 calc PR A 1
H39B H 0.3294 0.1467 0.4375 0.091 Uiso 0.60 1 calc PR A 1
C34 C 0.9769(7) 0.1153(5) 0.5476(5) 0.141(3) Uani 1 1 d . . .
H34A H 0.8990 0.1009 0.5594 0.211 Uiso 1 1 calc R . .
H34B H 0.9790 0.1524 0.5838 0.211 Uiso 1 1 calc R . .
H34C H 1.0294 0.0626 0.5520 0.211 Uiso 1 1 calc R . .
O16 O 0.2504(2) 0.41864(18) 0.13911(15) 0.0620(7) Uani 1 1 d . . .
H16 H 0.2990 0.4073 0.1636 0.074 Uiso 1 1 calc R . .
C69 C 0.2299(4) 0.5088(3) 0.1193(3) 0.0806(13) Uani 1 1 d . . .
H69A H 0.2064 0.5365 0.1660 0.121 Uiso 1 1 calc R . .
H69B H 0.1691 0.5223 0.0942 0.121 Uiso 1 1 calc R . .
H69C H 0.3000 0.5300 0.0842 0.121 Uiso 1 1 calc R . .
O18 O 0.3919(2) 0.1548(2) 0.01926(15) 0.0786(9) Uani 1 1 d . . .
H18 H 0.4427 0.1520 0.0419 0.094 Uiso 1 1 d . . .
C71 C 0.4461(6) 0.1414(5) -0.0580(3) 0.115(2) Uani 1 1 d U . .
H71A H 0.3928 0.1630 -0.0885 0.173 Uiso 1 1 calc R . .
H71B H 0.4695 0.0799 -0.0604 0.173 Uiso 1 1 calc R . .
H71C H 0.5137 0.1721 -0.0786 0.173 Uiso 1 1 calc R . .
O17 O 0.3739(3) 0.3282(3) 0.0191(2) 0.0946(10) Uani 1 1 d . . .
H17 H 0.3339 0.3526 0.0571 0.114 Uiso 1 1 calc R . .
C70 C 0.4849(5) 0.3553(5) -0.0069(5) 0.134(3) Uani 1 1 d . . .
H70A H 0.4779 0.4181 -0.0178 0.201 Uiso 1 1 calc R . .
H70B H 0.5295 0.3307 -0.0537 0.201 Uiso 1 1 calc R . .
H70C H 0.5236 0.3358 0.0331 0.201 Uiso 1 1 calc R . .
C39B C 0.3849(11) 0.0107(8) 0.3858(8) 0.086(4) Uani 0.40 1 d P A 2
H39C H 0.4304 -0.0349 0.3551 0.103 Uiso 0.40 1 calc PR A 2
H39D H 0.3165 0.0311 0.3678 0.103 Uiso 0.40 1 calc PR A 2
C40B C 0.3443(18) -0.0301(11) 0.4673(11) 0.115(6) Uani 0.40 1 d P A 2
H40A H 0.4087 -0.0439 0.4893 0.173 Uiso 0.40 1 calc PR A 2
H40B H 0.3128 -0.0829 0.4691 0.173 Uiso 0.40 1 calc PR A 2
H40C H 0.2849 0.0096 0.4971 0.173 Uiso 0.40 1 calc PR A 2
C40A C 0.3093(9) 0.0258(8) 0.4954(7) 0.112(4) Uani 0.60 1 d P A 1
H40D H 0.3095 -0.0310 0.4824 0.168 Uiso 0.60 1 calc PR A 1
H40E H 0.2340 0.0442 0.5296 0.168 Uiso 0.60 1 calc PR A 1
H40F H 0.3679 0.0231 0.5213 0.168 Uiso 0.60 1 calc PR A 1
O19 O 0.1663(8) 0.4261(6) 0.8517(5) 0.132(3) Uani 0.60 1 d PU B 1
H19A H 0.1760 0.4447 0.8039 0.158 Uiso 0.60 1 d P C 1
C72 C 0.2420(9) 0.4763(6) 0.8835(5) 0.100(3) Uani 0.60 1 d PU B 1
H72A H 0.1909 0.5124 0.9211 0.150 Uiso 0.60 1 calc PR B 1
H72B H 0.2889 0.5123 0.8405 0.150 Uiso 0.60 1 calc PR B 1
H72C H 0.2919 0.4343 0.9081 0.150 Uiso 0.60 1 calc PR B 1
O19A O 0.2438(8) 0.3917(9) 0.8548(6) 0.113(4) Uani 0.40 1 d PU D 2
H19B H 0.3043 0.4095 0.8532 0.136 Uiso 0.40 1 d P E 2
C72A C 0.2703(13) 0.3333(10) 0.7991(9) 0.097(4) Uani 0.40 1 d PU D 2
H72D H 0.3470 0.3391 0.7638 0.146 Uiso 0.40 1 calc PR D 2
H72E H 0.2142 0.3467 0.7701 0.146 Uiso 0.40 1 calc PR D 2
H72F H 0.2676 0.2743 0.8256 0.146 Uiso 0.40 1 calc PR D 2
C29 C 0.8329(11) -0.1004(8) 0.3046(6) 0.092(4) Uani 0.70 1 d PD A 1
H29A H 0.7962 -0.0585 0.3412 0.110 Uiso 0.70 1 calc PR A 1
H29B H 0.9041 -0.1292 0.3161 0.110 Uiso 0.70 1 calc PR A 1
C29A C 0.819(3) -0.120(2) 0.2856(18) 0.125(11) Uani 0.30 1 d PDU A 2
H29C H 0.7736 -0.0916 0.3311 0.150 Uiso 0.30 1 calc PR A 2
H29D H 0.8849 -0.1562 0.2989 0.150 Uiso 0.30 1 calc PR A 2
C30 C 0.7508(7) -0.1686(6) 0.3163(7) 0.101(4) Uani 0.70 1 d PD A 1
H30A H 0.6870 -0.1429 0.2947 0.122 Uiso 0.70 1 calc PR A 1
H30B H 0.7928 -0.2174 0.2886 0.122 Uiso 0.70 1 calc PR A 1
C30A C 0.743(2) -0.1796(18) 0.2714(15) 0.117(9) Uani 0.30 1 d PDU A 2
H30C H 0.6962 -0.1499 0.2377 0.140 Uiso 0.30 1 calc PR A 2
H30D H 0.7879 -0.2325 0.2515 0.140 Uiso 0.30 1 calc PR A 2
C31 C 0.7027(11) -0.2010(8) 0.4021(7) 0.151(6) Uani 0.70 1 d PD A 1
H31A H 0.7646 -0.2334 0.4217 0.226 Uiso 0.70 1 calc PR A 1
H31B H 0.6442 -0.2382 0.4090 0.226 Uiso 0.70 1 calc PR A 1
H31C H 0.6685 -0.1519 0.4303 0.226 Uiso 0.70 1 calc PR A 1
C31A C 0.673(2) -0.196(2) 0.3561(15) 0.131(9) Uani 0.30 1 d PDU A 2
H31D H 0.7251 -0.2178 0.3877 0.196 Uiso 0.30 1 calc PR A 2
H31E H 0.6211 -0.2379 0.3624 0.196 Uiso 0.30 1 calc PR A 2
H31F H 0.6290 -0.1419 0.3724 0.196 Uiso 0.30 1 calc PR A 2
C7A C 0.8633(3) -0.0521(3) 0.2220(3) 0.0824(15) Uani 0.50 1 d PD A 2
H7A H 0.8984 -0.0863 0.1783 0.099 Uiso 0.50 1 calc PR A 2
C28A C 0.4712(3) 0.1274(3) 0.2919(2) 0.0673(11) Uani 0.50 1 d P A 2
H28A H 0.4034 0.1327 0.2725 0.081 Uiso 0.50 1 calc PR A 2
C38A C 0.4427(4) 0.0712(4) 0.3696(3) 0.0980(18) Uani 0.50 1 d P A 2
H38C H 0.5168 0.0470 0.3792 0.118 Uiso 0.50 1 calc PR A 2
H38D H 0.4040 0.1106 0.4083 0.118 Uiso 0.50 1 calc PR A 2
H1 H 0.5064 0.1529 0.0901 0.027(2) Uiso 1 1 d R . .

loop_
_atom_site_aniso_label
_atom_site_aniso_U_11
_atom_site_aniso_U_22
_atom_site_aniso_U_33
_atom_site_aniso_U_23
_atom_site_aniso_U_13
_atom_site_aniso_U_12
O13 0.0517(14) 0.0832(18) 0.0380(13) 0.0088(12) -0.0161(11) -0.0034(13)
O15 0.0586(17) 0.0721(18) 0.0664(18) -0.0211(14) -0.0295(14) 0.0232(15)
C48 0.0401(17) 0.055(2) 0.0384(17) -0.0051(15) -0.0123(14) 0.0095(15)
C53 0.049(2) 0.060(2) 0.0328(17) 0.0054(15) -0.0082(14) 0.0023(16)
O14 0.0463(15) 0.100(2) 0.0622(17) -0.0061(16) -0.0080(13) 0.0205(15)
C47 0.0461(19) 0.053(2) 0.0438(19) -0.0070(16) -0.0162(15) 0.0188(16)
C46 0.0452(19) 0.070(2) 0.0372(18) -0.0031(16) -0.0160(15) 0.0171(17)
C41 0.049(2) 0.073(3) 0.0336(18) 0.0020(17) -0.0099(15) 0.0161(18)
C50 0.050(2) 0.054(2) 0.0394(18) -0.0017(15) -0.0091(15) -0.0009(16)
C67 0.054(2) 0.068(2) 0.0300(16) -0.0002(16) -0.0146(15) 0.0131(18)
N31 0.084(2) 0.071(2) 0.0400(17) 0.0053(15) -0.0244(16) -0.0273(18)
C62 0.054(2) 0.068(2) 0.0427(19) -0.0034(17) -0.0240(16) 0.0097(18)
C68 0.047(2) 0.080(3) 0.0367(18) -0.0087(18) -0.0157(16) 0.010(2)
C51 0.063(2) 0.054(2) 0.0373(18) -0.0008(16) -0.0153(16) -0.0013(18)
C49 0.0459(19) 0.055(2) 0.0458(19) -0.0030(16) -0.0137(15) 0.0034(16)
C45 0.062(2) 0.083(3) 0.045(2) -0.0109(19) -0.0220(18) 0.021(2)
C60 0.069(2) 0.065(2) 0.0343(18) 0.0051(16) -0.0179(17) -0.0129(19)
C52 0.061(2) 0.069(2) 0.045(2) 0.0048(18) -0.0221(18) -0.0109(19)
C43 0.051(2) 0.112(4) 0.038(2) 0.002(2) -0.0040(17) 0.021(2)
C42 0.047(2) 0.093(3) 0.045(2) 0.006(2) -0.0110(17) 0.015(2)
C44 0.070(3) 0.112(4) 0.032(2) -0.006(2) -0.0123(19) 0.028(3)
N57 0.070(3) 0.138(4) 0.0393(19) 0.012(2) -0.0023(17) 0.014(3)
C66 0.054(2) 0.091(3) 0.044(2) 0.002(2) -0.0212(17) -0.005(2)
C63 0.083(3) 0.068(3) 0.097(4) -0.017(2) -0.056(3) 0.023(2)
C65 0.079(3) 0.089(4) 0.065(3) -0.001(2) -0.038(2) -0.009(3)
C54 0.086(4) 0.161(6) 0.059(3) 0.002(3) -0.003(3) 0.043(4)
C56 0.056(3) 0.147(5) 0.065(3) 0.034(3) -0.004(2) 0.010(3)
C61 0.076(3) 0.133(5) 0.069(3) -0.043(3) -0.006(2) -0.008(3)
C58 0.292(10) 0.107(5) 0.059(3) 0.033(3) -0.088(5) -0.112(6)
C64 0.100(4) 0.076(3) 0.108(4) -0.014(3) -0.069(3) 0.007(3)
C59 0.172(8) 0.230(11) 0.084(5) -0.004(6) -0.020(5) -0.044(8)
C57 0.069(3) 0.155(6) 0.110(5) 0.031(4) -0.004(3) 0.028(4)
C55 0.096(4) 0.191(7) 0.090(4) -0.001(5) 0.007(4) 0.042(5)
O10 0.0671(17) 0.083(2) 0.0518(16) -0.0205(14) -0.0350(13) 0.0327(15)
O11 0.0808(19) 0.085(2) 0.0577(16) -0.0328(14) -0.0455(15) 0.0433(16)
O12 0.0536(15) 0.087(2) 0.0630(17) -0.0302(15) -0.0292(13) 0.0255(15)
O6 0.0307(12) 0.098(2) 0.0665(18) -0.0147(16) -0.0042(12) -0.0086(13)
O7 0.0338(13) 0.096(2) 0.0609(17) 0.0142(15) 0.0029(12) 0.0064(13)
O1 0.0381(14) 0.102(2) 0.0731(19) -0.0319(16) -0.0134(13) 0.0179(14)
O9 0.0485(15) 0.094(2) 0.0615(17) 0.0115(15) -0.0152(14) 0.0182(14)
C23 0.047(2) 0.088(3) 0.0366(18) -0.0223(18) -0.0165(15) 0.0330(19)
O2 0.0386(14) 0.0690(19) 0.095(2) -0.0275(16) -0.0039(14) 0.0066(12)
C27 0.0268(16) 0.097(3) 0.0278(16) -0.0035(17) -0.0019(12) 0.0160(18)
C21 0.0323(16) 0.094(3) 0.0296(16) 0.0008(17) -0.0079(13) 0.0106(17)
O3 0.0346(14) 0.0655(18) 0.129(3) -0.0260(18) -0.0084(15) 0.0034(13)
C25 0.0273(16) 0.088(3) 0.0419(19) -0.0042(18) -0.0013(14) 0.0085(17)
O8 0.0507(16) 0.101(2) 0.0683(19) 0.0278(17) -0.0039(14) -0.0005(16)
C19 0.0331(17) 0.086(3) 0.0323(17) 0.0098(17) -0.0089(13) 0.0034(17)
O4 0.0370(15) 0.0597(18) 0.130(3) -0.0250(19) -0.0055(16) -0.0009(12)
O5 0.0305(13) 0.082(2) 0.097(2) -0.0293(17) -0.0005(13) -0.0040(12)
C18 0.0314(16) 0.088(3) 0.0268(15) 0.0038(17) -0.0086(13) 0.0091(17)
C11 0.0294(17) 0.072(3) 0.061(2) 0.018(2) -0.0140(16) 0.0108(17)
C22 0.0409(18) 0.081(3) 0.0347(17) -0.0199(17) -0.0125(14) 0.0232(18)
C24 0.0340(17) 0.094(3) 0.0400(19) -0.0200(19) -0.0096(14) 0.0233(18)
C26 0.0330(17) 0.084(3) 0.0401(19) 0.0061(18) -0.0038(14) 0.0082(18)
C15 0.0312(17) 0.098(3) 0.0368(18) 0.0071(19) -0.0054(14) 0.0049(18)
C16 0.0396(19) 0.090(3) 0.0407(19) 0.0137(19) -0.0082(15) 0.0052(19)
C9 0.0260(17) 0.062(2) 0.083(3) -0.005(2) -0.0091(17) 0.0071(16)
C17 0.0380(18) 0.088(3) 0.0369(18) 0.0069(18) -0.0106(15) 0.0157(18)
C2 0.0350(18) 0.057(2) 0.086(3) -0.013(2) -0.0079(19) -0.0063(16)
C20 0.0327(17) 0.092(3) 0.0350(17) 0.0035(18) -0.0105(14) 0.0085(18)
C12 0.0319(18) 0.063(3) 0.078(3) 0.026(2) -0.0120(18) 0.0054(17)
C10 0.0235(16) 0.073(3) 0.067(2) 0.004(2) -0.0114(16) 0.0046(16)
C13 0.0344(19) 0.053(2) 0.101(3) 0.020(2) -0.019(2) 0.0036(16)
C1 0.0274(17) 0.061(2) 0.091(3) -0.011(2) -0.0114(18) -0.0012(16)
C35 0.0389(19) 0.115(4) 0.0351(19) 0.010(2) -0.0059(15) 0.002(2)
C14 0.0384(19) 0.099(3) 0.052(2) 0.012(2) -0.0163(16) 0.013(2)
C8 0.0321(18) 0.046(2) 0.103(3) -0.002(2) -0.013(2) 0.0083(16)
C36 0.048(2) 0.143(4) 0.037(2) 0.015(2) -0.0129(17) 0.001(3)
C6 0.0338(18) 0.065(2) 0.077(3) 0.001(2) -0.0107(18) -0.0106(17)
C5 0.0377(19) 0.061(2) 0.087(3) 0.011(2) -0.0152(19) -0.0117(17)
C3 0.0314(18) 0.043(2) 0.109(4) -0.005(2) -0.006(2) -0.0034(15)
C28 0.0314(18) 0.094(3) 0.067(3) -0.001(2) -0.0068(17) -0.0044(19)
C4 0.0350(19) 0.049(2) 0.108(4) 0.011(2) -0.010(2) -0.0068(16)
C32 0.059(3) 0.113(4) 0.075(3) 0.029(3) -0.023(2) 0.006(3)
C7 0.043(2) 0.053(2) 0.133(4) 0.025(3) -0.020(2) -0.0071(18)
C38 0.053(3) 0.137(5) 0.089(4) 0.023(3) -0.011(2) -0.032(3)
C37 0.083(3) 0.155(5) 0.050(3) -0.001(3) -0.024(2) -0.005(3)
C33 0.128(5) 0.134(5) 0.082(4) -0.011(4) -0.061(4) 0.005(4)
C39A 0.049(4) 0.078(5) 0.079(5) -0.012(4) 0.012(3) -0.006(3)
C34 0.144(6) 0.155(7) 0.143(7) -0.015(5) -0.076(5) -0.009(5)
O16 0.0398(14) 0.089(2) 0.0542(16) -0.0028(14) -0.0187(11) 0.0015(13)
C69 0.069(3) 0.078(3) 0.099(4) -0.012(3) -0.039(3) 0.007(2)
O18 0.0625(17) 0.130(3) 0.0457(15) -0.0180(16) -0.0034(13) -0.0358(18)
C71 0.131(5) 0.165(6) 0.052(3) -0.031(3) 0.012(3) -0.080(5)
O17 0.078(2) 0.118(3) 0.085(2) -0.032(2) -0.0080(18) -0.013(2)
C70 0.089(4) 0.137(6) 0.156(6) -0.056(5) 0.027(4) -0.042(4)
C39B 0.078(8) 0.062(7) 0.111(10) -0.006(7) -0.009(7) -0.036(6)
C40B 0.128(15) 0.072(10) 0.125(14) 0.007(9) 0.001(11) -0.049(10)
C40A 0.076(6) 0.100(8) 0.107(8) 0.006(6) 0.032(5) -0.004(6)
O19 0.099(5) 0.168(7) 0.118(6) 0.072(5) -0.050(5) -0.057(5)
C72 0.125(8) 0.077(6) 0.068(5) -0.004(4) 0.002(5) 0.005(5)
O19A 0.042(5) 0.179(12) 0.098(7) 0.018(8) 0.001(5) -0.037(6)
C72A 0.095(10) 0.119(11) 0.087(9) 0.020(9) -0.032(8) -0.064(9)
C29 0.049(5) 0.065(6) 0.138(8) 0.050(6) -0.023(5) -0.023(4)
C29A 0.082(14) 0.085(19) 0.22(2) 0.027(16) -0.088(15) -0.007(11)
C30 0.059(5) 0.060(5) 0.158(10) 0.037(6) -0.014(6) -0.022(4)
C30A 0.078(12) 0.102(15) 0.175(18) 0.048(16) -0.073(13) -0.024(10)
C31 0.129(9) 0.091(7) 0.183(13) 0.052(9) -0.003(9) -0.038(7)
C31A 0.138(19) 0.118(18) 0.154(17) 0.046(16) -0.089(15) -0.044(14)
C7A 0.043(2) 0.053(2) 0.133(4) 0.025(3) -0.020(2) -0.0071(18)
C28A 0.0314(18) 0.094(3) 0.067(3) -0.001(2) -0.0068(17) -0.0044(19)
C38A 0.053(3) 0.137(5) 0.089(4) 0.023(3) -0.011(2) -0.032(3)

loop_
_atom_type_symbol
_atom_type_description
_atom_type_scat_dispersion_real
_atom_type_scat_dispersion_imag
_atom_type_scat_source
C C 0.0033 0.0016 'International Tables Vol C Tables 4.2.6.8 and 6.1.1.4'
H H 0.0000 0.0000 'International Tables Vol C Tables 4.2.6.8 and 6.1.1.4'
O O 0.0106 0.0060 'International Tables Vol C Tables 4.2.6.8 and 6.1.1.4'
N N 0.0061 0.0033 'International Tables Vol C Tables 4.2.6.8 and 6.1.1.4'

loop_
_geom_angle_atom_site_label_1
_geom_angle_atom_site_label_2
_geom_angle_atom_site_label_3
_geom_angle
C53 O13 C41 120.3(3)
C47 C48 C53 119.7(3)
C47 C48 C49 125.0(3)
C53 C48 C49 115.3(3)
O13 C53 C52 115.5(3)
O13 C53 C48 120.4(3)
C52 C53 C48 124.1(3)
C48 C47 C46 119.0(3)
C48 C47 C62 120.0(3)
C46 C47 C62 120.7(3)
C47 C46 C41 119.9(3)
C47 C46 C45 124.4(4)
C41 C46 C45 115.7(4)
C42 C41 O13 115.0(4)
C42 C41 C46 124.5(4)
O13 C41 C46 120.5(3)
C49 C50 C51 121.6(3)
C49 C50 H50 119.2
C51 C50 H50 119.2
C66 C67 C62 118.5(4)
C66 C67 C68 118.8(3)
C62 C67 C68 122.7(4)
C51 N31 C60 122.6(3)
C51 N31 C58 120.6(3)
C60 N31 C58 116.3(3)
C63 C62 C67 119.0(4)
C63 C62 C47 116.9(3)
C67 C62 C47 124.0(4)
O15 C68 O14 122.0(4)
O15 C68 C67 119.3(3)
O14 C68 C67 118.7(4)
N31 C51 C52 121.0(4)
N31 C51 C50 121.3(3)
C52 C51 C50 117.7(3)
C50 C49 C48 121.9(3)
C50 C49 H49 119.0
C48 C49 H49 119.0
C44 C45 C46 121.1(4)
C44 C45 H45 119.5
C46 C45 H45 119.5
N31 C60 C61 113.1(4)
N31 C60 H60A 109.0
C61 C60 H60A 109.0
N31 C60 H60B 109.0
C61 C60 H60B 109.0
H60A C60 H60B 107.8
C53 C52 C51 119.3(4)
C53 C52 H52 120.4
C51 C52 H52 120.4
N57 C43 C42 121.0(5)
N57 C43 C44 121.5(4)
C42 C43 C44 117.5(4)
C41 C42 C43 119.2(4)
C41 C42 H42 120.4
C43 C42 H42 120.4
C45 C44 C43 122.0(4)
C45 C44 H44 119.0
C43 C44 H44 119.0
C43 N57 C56 121.0(4)
C43 N57 C54 121.6(5)
C56 N57 C54 117.2(4)
C65 C66 C67 121.7(4)
C65 C66 H66 119.1
C67 C66 H66 119.1
C64 C63 C62 121.6(4)
C64 C63 H63 119.2
C62 C63 H63 119.2
C66 C65 C64 119.6(5)
C66 C65 H65 120.2
C64 C65 H65 120.2
C55 C54 N57 109.1(5)
C55 C54 H54A 109.9
N57 C54 H54A 109.9
C55 C54 H54B 109.9
N57 C54 H54B 109.9
H54A C54 H54B 108.3
N57 C56 C57 115.5(6)
N57 C56 H56A 108.4
C57 C56 H56A 108.4
N57 C56 H56B 108.4
C57 C56 H56B 108.4
H56A C56 H56B 107.5
C60 C61 H61A 109.5
C60 C61 H61B 109.5
H61A C61 H61B 109.5
C60 C61 H61C 109.5
H61A C61 H61C 109.5
H61B C61 H61C 109.5
C59 C58 N31 107.2(9)
C59 C58 H58A 110.3
N31 C58 H58A 110.3
C59 C58 H58B 110.3
N31 C58 H58B 110.3
H58A C58 H58B 108.5
C63 C64 C65 119.6(5)
C63 C64 H64 120.2
C65 C64 H64 120.2
C58 C59 H59A 109.5
C58 C59 H59B 109.5
H59A C59 H59B 109.5
C58 C59 H59C 109.5
H59A C59 H59C 109.5
H59B C59 H59C 109.5
C56 C57 H57A 109.5
C56 C57 H57B 109.5
H57A C57 H57B 109.5
C56 C57 H57C 109.5
H57A C57 H57C 109.5
H57B C57 H57C 109.5
C54 C55 H55A 109.5
C54 C55 H55B 109.5
H55A C55 H55B 109.5
C54 C55 H55C 109.5
H55A C55 H55C 109.5
H55B C55 H55C 109.5
C22 O10 H10 109.5
C23 O11 H11 109.5
C24 O12 H12 109.5
C10 O6 H6 109.5
C15 O7 H7 109.5
C1 O1 H1 101.5
C17 O9 H9 109.5
O11 C23 C22 123.3(4)
O11 C23 C24 117.2(3)
C22 C23 C24 119.4(3)
C2 O2 H2 109.5
C26 C27 C22 117.5(4)
C26 C27 C21 121.6(3)
C22 C27 C21 120.8(4)
C27 C21 C18 110.2(3)
C27 C21 C35 112.2(3)
C18 C21 C35 112.4(3)
C27 C21 H21 107.2
C18 C21 H21 107.2
C35 C21 H21 107.2
C3 O3 H3 109.5
C26 C25 C24 117.6(4)
C26 C25 C28 120.8(4)
C24 C25 C28 121.7(4)
C16 O8 H8 109.5
C18 C19 C20 123.4(4)
C18 C19 H19 118.3
C20 C19 H19 118.3
C8 O4 H4 109.5
C9 O5 H5 109.5
C19 C18 C17 117.5(3)
C19 C18 C21 121.8(4)
C17 C18 C21 120.7(3)
C12 C11 C10 117.0(4)
C12 C11 C14 121.8(4)
C10 C11 C14 121.2(4)
O10 C22 C23 122.0(3)
O10 C22 C27 117.1(3)
C23 C22 C27 120.8(4)
O12 C24 C23 115.6(3)
O12 C24 C25 123.2(4)
C23 C24 C25 121.2(4)
C25 C26 C27 123.5(4)
C25 C26 H26 118.3
C27 C26 H26 118.3
C16 C15 O7 121.1(4)
C16 C15 C20 120.6(3)
O7 C15 C20 118.4(3)
O8 C16 C15 117.5(3)
O8 C16 C17 122.1(4)
C15 C16 C17 120.5(4)
O5 C9 C8 117.2(4)
O5 C9 C10 122.3(3)
C8 C9 C10 120.4(4)
O9 C17 C16 115.1(4)
O9 C17 C18 124.5(3)
C16 C17 C18 120.4(4)
O2 C2 C3 123.8(4)
O2 C2 C1 116.5(4)
C3 C2 C1 119.7(5)
C15 C20 C19 117.5(3)
C15 C20 C14 120.5(3)
C19 C20 C14 122.0(4)
C13 C12 C11 123.9(4)
C13 C12 H15 118.0
C11 C12 H15 118.0
O6 C10 C9 115.5(3)
O6 C10 C11 124.0(4)
C9 C10 C11 120.6(4)
C12 C13 C8 116.7(4)
C12 C13 C7 121.7(4)
C8 C13 C7 121.6(5)
O1 C1 C6 119.2(3)
O1 C1 C2 120.1(4)
C6 C1 C2 120.7(4)
C36 C35 C21 114.6(4)
C36 C35 H35A 108.6
C21 C35 H35A 108.6
C36 C35 H35B 108.6
C21 C35 H35B 108.6
H35A C35 H35B 107.6
C32 C14 C20 112.0(3)
C32 C14 C11 115.6(4)
C20 C14 C11 111.9(3)
C32 C14 H14 105.5
C20 C14 H14 105.5
C11 C14 H14 105.5
O4 C8 C9 120.7(4)
O4 C8 C13 118.1(4)
C9 C8 C13 121.3(5)
C35 C36 C37 112.9(4)
C35 C36 H36A 109.0
C37 C36 H36A 109.0
C35 C36 H36B 109.0
C37 C36 H36B 109.0
H36A C36 H36B 107.8
C1 C6 C5 117.5(4)
C1 C6 C28 119.6(3)
C5 C6 C28 122.9(4)
C4 C5 C6 123.3(5)
C4 C5 H20 118.3
C6 C5 H20 118.3
C4 C3 C2 121.3(4)
C4 C3 O3 123.8(4)
C2 C3 O3 114.9(5)
C38 C28 C6 111.8(4)
C38 C28 C25 114.0(4)
C6 C28 C25 111.3(3)
C38 C28 H28 106.4
C6 C28 H28 106.4
C25 C28 H28 106.4
C3 C4 C5 117.5(4)
C3 C4 C7 120.9(4)
C5 C4 C7 121.7(5)
C14 C32 C33 113.8(5)
C14 C32 H32A 108.8
C33 C32 H32A 108.8
C14 C32 H32B 108.8
C33 C32 H32B 108.8
H32A C32 H32B 107.7
C13 C7 C4 111.5(3)
C13 C7 C29 109.5(5)
C4 C7 C29 114.2(6)
C13 C7 H13 107.1
C4 C7 H13 107.1
C29 C7 H13 107.1
C39A C38 C28 118.6(5)
C39A C38 H38A 107.7
C28 C38 H38A 107.7
C39A C38 H38B 107.7
C28 C38 H38B 107.7
H38A C38 H38B 107.1
C36 C37 H37A 109.5
C36 C37 H37B 109.5
H37A C37 H37B 109.5
C36 C37 H37C 109.5
H37A C37 H37C 109.5
H37B C37 H37C 109.5
C34 C33 C32 112.5(6)
C34 C33 H33A 109.1
C32 C33 H33A 109.1
C34 C33 H33B 109.1
C32 C33 H33B 109.1
H33A C33 H33B 107.8
C38 C39A C40A 115.2(7)
C38 C39A H39A 108.5
C40A C39A H39A 108.5
C38 C39A H39B 108.5
C40A C39A H39B 108.5
H39A C39A H39B 107.5
C33 C34 H34A 109.5
C33 C34 H34B 109.5
H34A C34 H34B 109.5
C33 C34 H34C 109.5
H34A C34 H34C 109.5
H34B C34 H34C 109.5
C69 O16 H16 109.5
O16 C69 H69A 109.5
O16 C69 H69B 109.5
H69A C69 H69B 109.5
O16 C69 H69C 109.5
H69A C69 H69C 109.5
H69B C69 H69C 109.5
C71 O18 H18 109.0
O18 C71 H71A 109.5
O18 C71 H71B 109.5
H71A C71 H71B 109.5
O18 C71 H71C 109.5
H71A C71 H71C 109.5
H71B C71 H71C 109.5
C70 O17 H17 109.5
O17 C70 H70A 109.5
O17 C70 H70B 109.5
H70A C70 H70B 109.5
O17 C70 H70C 109.5
H70A C70 H70C 109.5
H70B C70 H70C 109.5
C40B C39B H39C 107.4
C40B C39B H39D 107.4
H39C C39B H39D 106.9
C39B C40B H40A 109.5
C39B C40B H40B 109.5
H40A C40B H40B 109.5
C39B C40B H40C 109.5
H40A C40B H40C 109.5
H40B C40B H40C 109.5
C72 O19 H19A 108.4
O19 C72 H19B 69.6
H72A C72 H19B 161.4
H72B C72 H19B 87.7
H72C C72 H19B 56.0
C72A O19A H19B 108.7
O19A C72A H72D 109.5
O19A C72A H72E 109.5
H72D C72A H72E 109.5
O19A C72A H72F 109.5
H72D C72A H72F 109.5
H72E C72A H72F 109.5
C7 C29 C30 112.4(8)
C7 C29 H29A 109.1
C30 C29 H29A 109.1
C7 C29 H29B 109.1
C30 C29 H29B 109.1
H29A C29 H29B 107.9
C30A C29A H29C 108.0
C30A C29A H29D 108.0
H29C C29A H29D 107.2
C31 C30 C29 110.5(9)
C31 C30 H30A 109.6
C29 C30 H30A 109.6
C31 C30 H30B 109.6
C29 C30 H30B 109.6
H30A C30 H30B 108.1
C31A C30A C29A 94(2)
C31A C30A H30C 112.8
C29A C30A H30C 112.8
C31A C30A H30D 112.8
C29A C30A H30D 112.8
H30C C30A H30D 110.3
C30A C31A H31D 109.5
C30A C31A H31E 109.5
H31D C31A H31E 109.5
C30A C31A H31F 109.5
H31D C31A H31F 109.5
H31E C31A H31F 109.5

loop_
_geom_bond_atom_site_label_1
_geom_bond_atom_site_label_2
_geom_bond_distance
O13 C53 1.366(4)
O13 C41 1.378(4)
O15 C68 1.250(5)
C48 C47 1.400(5)
C48 C53 1.418(5)
C48 C49 1.426(5)
C53 C52 1.369(5)
O14 C68 1.263(4)
C47 C46 1.402(5)
C47 C62 1.491(6)
C46 C41 1.404(6)
C46 C45 1.422(5)
C41 C42 1.374(5)
C50 C49 1.356(5)
C50 C51 1.426(5)
C50 H50 0.9500
C67 C66 1.394(6)
C67 C62 1.412(5)
C67 C68 1.489(6)
N31 C51 1.355(5)
N31 C60 1.451(5)
N31 C58 1.571(8)
C62 C63 1.388(6)
C51 C52 1.418(5)
C49 H49 0.9500
C45 C44 1.372(6)
C45 H45 0.9500
C60 C61 1.520(6)
C60 H60A 0.9900
C60 H60B 0.9900
C52 H52 0.9500
C43 N57 1.375(6)
C43 C42 1.414(6)
C43 C44 1.420(7)
C42 H42 0.9500
C44 H44 0.9500
N57 C56 1.470(8)
N57 C54 1.475(7)
C66 C65 1.374(6)
C66 H66 0.9500
C63 C64 1.379(7)
C63 H63 0.9500
C65 C64 1.389(7)
C65 H65 0.9500
C54 C55 1.446(9)
C54 H54A 0.9900
C54 H54B 0.9900
C56 C57 1.528(7)
C56 H56A 0.9900
C56 H56B 0.9900
C61 H61A 0.9800
C61 H61B 0.9800
C61 H61C 0.9800
C58 C59 1.356(11)
C58 H58A 0.9900
C58 H58B 0.9900
C64 H64 0.9500
C59 H59A 0.9800
C59 H59B 0.9800
C59 H59C 0.9800
C57 H57A 0.9800
C57 H57B 0.9800
C57 H57C 0.9800
C55 H55A 0.9800
C55 H55B 0.9800
C55 H55C 0.9800
O10 C22 1.379(5)
O10 H10 0.8400
O11 C23 1.373(4)
O11 H11 0.8400
O12 C24 1.362(4)
O12 H12 0.8400
O6 C10 1.373(5)
O6 H6 0.8400
O7 C15 1.381(4)
O7 H7 0.8400
O1 C1 1.370(4)
O1 H1 0.8628
O9 C17 1.377(5)
O9 H9 0.8400
C23 C22 1.391(5)
C23 C24 1.395(6)
O2 C2 1.376(5)
O2 H2 0.8400
C27 C26 1.392(6)
C27 C22 1.404(5)
C27 C21 1.524(5)
C21 C18 1.540(4)
C21 C35 1.544(5)
C21 H21 1.0000
O3 C3 1.394(5)
O3 H3 0.8400
C25 C26 1.379(6)
C25 C24 1.399(5)
C25 C28 1.533(6)
O8 C16 1.376(5)
O8 H8 0.8400
C19 C18 1.378(5)
C19 C20 1.401(5)
C19 H19 0.9500
O4 C8 1.381(6)
O4 H4 0.8400
O5 C9 1.381(5)
O5 H5 0.8400
C18 C17 1.397(6)
C11 C12 1.393(6)
C11 C10 1.401(5)
C11 C14 1.518(6)
C26 H26 0.9500
C15 C16 1.381(5)
C15 C20 1.391(6)
C16 C17 1.395(5)
C9 C8 1.383(6)
C9 C10 1.383(6)
C2 C3 1.381(6)
C2 C1 1.398(6)
C20 C14 1.517(5)
C12 C13 1.391(7)
C12 H15 0.9500
C13 C8 1.394(6)
C13 C7 1.519(6)
C1 C6 1.375(6)
C35 C36 1.506(6)
C35 H35A 0.9900
C35 H35B 0.9900
C14 C32 1.511(6)
C14 H14 1.0000
C36 C37 1.556(8)
C36 H36A 0.9900
C36 H36B 0.9900
C6 C5 1.395(5)
C6 C28 1.526(6)
C5 C4 1.382(6)
C5 H20 0.9500
C3 C4 1.378(7)
C28 C38 1.523(7)
C28 H28 1.0000
C4 C7 1.538(6)
C32 C33 1.602(8)
C32 H32A 0.9900
C32 H32B 0.9900
C7 C29 1.543(10)
C7 H13 1.0000
C38 C39A 1.413(8)
C38 H38A 0.9900
C38 H38B 0.9900
C37 H37A 0.9800
C37 H37B 0.9800
C37 H37C 0.9800
C33 C34 1.527(9)
C33 H33A 0.9900
C33 H33B 0.9900
C39A C40A 1.503(12)
C39A H39A 0.9900
C39A H39B 0.9900
C34 H34A 0.9800
C34 H34B 0.9800
C34 H34C 0.9800
O16 C69 1.419(5)
O16 H16 0.8400
C69 H69A 0.9800
C69 H69B 0.9800
C69 H69C 0.9800
O18 C71 1.414(5)
O18 H18 0.8500
C71 H71A 0.9800
C71 H71B 0.9800
C71 H71C 0.9800
O17 C70 1.424(7)
O17 H17 0.8400
C70 H70A 0.9800
C70 H70B 0.9800
C70 H70C 0.9800
C39B C40B 1.49(2)
C39B H39C 0.9900
C39B H39D 0.9900
C40B H40A 0.9800
C40B H40B 0.9800
C40B H40C 0.9800
C40A H40D 0.9800
C40A H40E 0.9800
C40A H40F 0.9800
O19 C72 1.627(13)
O19 H19A 0.8576
C72 H72A 0.9800
C72 H72B 0.9800
C72 H72C 0.9800
C72 H19B 1.3077
O19A C72A 1.438(19)
O19A H19B 0.8377
C72A H72D 0.9800
C72A H72E 0.9800
C72A H72F 0.9800
C29 C30 1.559(10)
C29 H29A 0.9900
C29 H29B 0.9900
C29A C30A 1.553(18)
C29A H29C 0.9900
C29A H29D 0.9900
C30 C31 1.534(12)
C30 H30A 0.9900
C30 H30B 0.9900
C30A C31A 1.534(19)
C30A H30C 0.9900
C30A H30D 0.9900
C31 H31A 0.9800
C31 H31B 0.9800
C31 H31C 0.9800
C31A H31D 0.9800
C31A H31E 0.9800
C31A H31F 0.9800

loop_
_geom_torsion_atom_site_label_1
_geom_torsion_atom_site_label_2
_geom_torsion_atom_site_label_3
_geom_torsion_atom_site_label_4
_geom_torsion
C41 O13 C53 C52 176.9(3)
C41 O13 C53 C48 -4.0(5)
C47 C48 C53 O13 2.7(5)
C49 C48 C53 O13 -178.0(3)
C47 C48 C53 C52 -178.3(3)
C49 C48 C53 C52 1.1(5)
C53 C48 C47 C46 1.4(5)
C49 C48 C47 C46 -177.9(3)
C53 C48 C47 C62 175.0(3)
C49 C48 C47 C62 -4.3(5)
C48 C47 C46 C41 -4.2(5)
C62 C47 C46 C41 -177.7(3)
C48 C47 C46 C45 176.8(3)
C62 C47 C46 C45 3.2(5)
C53 O13 C41 C42 -177.8(3)
C53 O13 C41 C46 1.1(5)
C47 C46 C41 C42 -178.1(3)
C45 C46 C41 C42 1.0(5)
C47 C46 C41 O13 3.0(5)
C45 C46 C41 O13 -177.9(3)
C66 C67 C62 C63 -0.7(5)
C68 C67 C62 C63 179.2(4)
C66 C67 C62 C47 -179.3(3)
C68 C67 C62 C47 0.5(5)
C48 C47 C62 C63 -80.2(5)
C46 C47 C62 C63 93.3(4)
C48 C47 C62 C67 98.5(4)
C46 C47 C62 C67 -88.0(4)
C66 C67 C68 O15 -168.8(3)
C62 C67 C68 O15 11.4(5)
C66 C67 C68 O14 10.9(5)
C62 C67 C68 O14 -168.9(3)
C60 N31 C51 C52 -178.2(4)
C58 N31 C51 C52 -6.7(6)
C60 N31 C51 C50 1.0(6)
C58 N31 C51 C50 172.5(5)
C49 C50 C51 N31 -176.4(3)
C49 C50 C51 C52 2.8(5)
C51 C50 C49 C48 -1.2(5)
C47 C48 C49 C50 178.6(3)
C53 C48 C49 C50 -0.8(5)
C47 C46 C45 C44 179.2(4)
C41 C46 C45 C44 0.2(5)
C51 N31 C60 C61 -83.6(5)
C58 N31 C60 C61 104.5(5)
O13 C53 C52 C51 179.6(3)
C48 C53 C52 C51 0.5(6)
N31 C51 C52 C53 176.8(4)
C50 C51 C52 C53 -2.4(5)
O13 C41 C42 C43 178.2(3)
C46 C41 C42 C43 -0.7(6)
N57 C43 C42 C41 177.8(4)
C44 C43 C42 C41 -0.7(6)
C46 C45 C44 C43 -1.6(6)
N57 C43 C44 C45 -176.7(4)
C42 C43 C44 C45 1.8(6)
C42 C43 N57 C56 -1.5(7)
C44 C43 N57 C56 177.0(4)
C42 C43 N57 C54 172.8(4)
C44 C43 N57 C54 -8.7(7)
C62 C67 C66 C65 0.8(6)
C68 C67 C66 C65 -179.0(4)
C67 C62 C63 C64 0.2(7)
C47 C62 C63 C64 179.0(4)
C67 C66 C65 C64 -0.5(7)
C43 N57 C54 C55 -77.6(7)
C56 N57 C54 C55 97.0(7)
C43 N57 C56 C57 81.0(6)
C54 N57 C56 C57 -93.5(5)
C51 N31 C58 C59 93.5(6)
C60 N31 C58 C59 -94.4(5)
C62 C63 C64 C65 0.1(8)
C66 C65 C64 C63 0.0(7)
C26 C27 C21 C18 87.1(4)
C22 C27 C21 C18 -91.4(4)
C26 C27 C21 C35 -39.0(4)
C22 C27 C21 C35 142.5(3)
C20 C19 C18 C17 0.0(5)
C20 C19 C18 C21 179.5(3)
C27 C21 C18 C19 -91.2(4)
C35 C21 C18 C19 34.8(5)
C27 C21 C18 C17 88.4(5)
C35 C21 C18 C17 -145.7(4)
O11 C23 C22 O10 2.1(5)
C24 C23 C22 O10 179.5(3)
O11 C23 C22 C27 -179.4(3)
C24 C23 C22 C27 -2.0(5)
C26 C27 C22 O10 179.7(3)
C21 C27 C22 O10 -1.7(5)
C26 C27 C22 C23 1.2(5)
C21 C27 C22 C23 179.7(3)
O11 C23 C24 O12 -2.0(5)
C22 C23 C24 O12 -179.6(3)
O11 C23 C24 C25 180.0(3)
C22 C23 C24 C25 2.5(5)
C26 C25 C24 O12 -179.8(3)
C28 C25 C24 O12 0.5(5)
C26 C25 C24 C23 -2.0(5)
C28 C25 C24 C23 178.3(3)
C24 C25 C26 C27 1.2(5)
C28 C25 C26 C27 -179.2(3)
C22 C27 C26 C25 -0.8(5)
C21 C27 C26 C25 -179.3(3)
O7 C15 C16 O8 -1.1(6)
C20 C15 C16 O8 179.4(4)
O7 C15 C16 C17 179.5(4)
C20 C15 C16 C17 0.0(6)
O8 C16 C17 O9 -3.8(6)
C15 C16 C17 O9 175.6(4)
O8 C16 C17 C18 177.4(4)
C15 C16 C17 C18 -3.1(6)
C19 C18 C17 O9 -175.5(3)
C21 C18 C17 O9 4.9(6)
C19 C18 C17 C16 3.1(5)
C21 C18 C17 C16 -176.5(3)
C16 C15 C20 C19 3.0(6)
O7 C15 C20 C19 -176.5(3)
C16 C15 C20 C14 -176.7(4)
O7 C15 C20 C14 3.8(6)
C18 C19 C20 C15 -3.0(6)
C18 C19 C20 C14 176.7(4)
C10 C11 C12 C13 -0.3(5)
C14 C11 C12 C13 179.1(3)
O5 C9 C10 O6 1.1(5)
C8 C9 C10 O6 -178.5(3)
O5 C9 C10 C11 -177.6(3)
C8 C9 C10 C11 2.9(5)
C12 C11 C10 O6 -179.7(3)
C14 C11 C10 O6 0.9(5)
C12 C11 C10 C9 -1.2(5)
C14 C11 C10 C9 179.4(3)
C11 C12 C13 C8 0.2(5)
C11 C12 C13 C7 -179.7(3)
O2 C2 C1 O1 0.7(5)
C3 C2 C1 O1 178.6(4)
O2 C2 C1 C6 -179.6(4)
C3 C2 C1 C6 -1.8(6)
C27 C21 C35 C36 -170.5(3)
C18 C21 C35 C36 64.6(5)
C15 C20 C14 C32 139.8(4)
C19 C20 C14 C32 -40.0(6)
C15 C20 C14 C11 -88.6(5)
C19 C20 C14 C11 91.7(4)
C12 C11 C14 C32 47.1(5)
C10 C11 C14 C32 -133.5(4)
C12 C11 C14 C20 -82.6(4)
C10 C11 C14 C20 96.8(4)
O5 C9 C8 O4 -2.7(5)
C10 C9 C8 O4 176.9(3)
O5 C9 C8 C13 177.4(3)
C10 C9 C8 C13 -3.1(6)
C12 C13 C8 O4 -178.4(3)
C7 C13 C8 O4 1.4(5)
C12 C13 C8 C9 1.5(5)
C7 C13 C8 C9 -178.6(3)
C21 C35 C36 C37 77.4(5)
O1 C1 C6 C5 -179.8(3)
C2 C1 C6 C5 0.6(6)
O1 C1 C6 C28 -0.1(6)
C2 C1 C6 C28 -179.8(4)
C1 C6 C5 C4 -0.4(6)
C28 C6 C5 C4 180.0(4)
O2 C2 C3 C4 -179.4(4)
C1 C2 C3 C4 2.9(6)
O2 C2 C3 O3 -0.9(6)
C1 C2 C3 O3 -178.6(3)
C1 C6 C28 C38 139.9(4)
C5 C6 C28 C38 -40.4(6)
C1 C6 C28 C25 -91.3(4)
C5 C6 C28 C25 88.4(5)
C26 C25 C28 C38 41.8(5)
C24 C25 C28 C38 -138.6(4)
C26 C25 C28 C6 -85.9(4)
C24 C25 C28 C6 93.7(4)
C2 C3 C4 C5 -2.7(6)
O3 C3 C4 C5 179.0(3)
C2 C3 C4 C7 176.5(4)
O3 C3 C4 C7 -1.8(6)
C6 C5 C4 C3 1.4(6)
C6 C5 C4 C7 -177.8(4)
C20 C14 C32 C33 -58.9(5)
C11 C14 C32 C33 171.4(4)
C12 C13 C7 C4 84.5(5)
C8 C13 C7 C4 -95.3(5)
C12 C13 C7 C29 -42.8(8)
C8 C13 C7 C29 137.4(7)
C3 C4 C7 C13 89.2(6)
C5 C4 C7 C13 -91.6(5)
C3 C4 C7 C29 -146.0(7)
C5 C4 C7 C29 33.2(8)
C6 C28 C38 C39A -162.6(6)
C25 C28 C38 C39A 70.1(7)
C14 C32 C33 C34 175.9(5)
C28 C38 C39A C40A 174.6(8)
C13 C7 C29 C30 -171.7(8)
C4 C7 C29 C30 62.5(12)
C7 C29 C30 C31 -167.9(9)
